data_4070950
loop_
_publ_author_name
'Hadzovic, Alen'
'Song, Datong'

_publ_section_title
;
 Synthesis, Characterization, and Reactivity of a Versatile Dinuclear
 Palladium \b-Diiminate Complex
;
_journal_issue 6
_journal_name_full Organometallics
_journal_page_first 1290
_journal_paper_doi 10.1021/om701147k
_journal_volume 27
_journal_year 2008
_chemical_formula_moiety 'C34 H34 Cl2 N4 Pd2'
_chemical_formula_sum 'C34 H34 Cl2 N4 Pd2'
_chemical_formula_weight 782.36
_chemical_name_systematic
; 
 ? 
;
_space_group_IT_number 14
_symmetry_cell_setting monoclinic
_symmetry_space_group_name_Hall '-P 2yn'
_symmetry_space_group_name_H-M 'P 1 21/n 1'
_atom_sites_solution_hydrogens geom
_atom_sites_solution_primary direct
_atom_sites_solution_secondary difmap
_audit_creation_method SHELXL-97
_cell_angle_alpha 90.00
_cell_angle_beta 97.241(2)
_cell_angle_gamma 90.00
_cell_formula_units_Z 2
_cell_length_a 7.4968(2)
_cell_length_b 9.9044(4)
_cell_length_c 21.6197(7)
_cell_measurement_reflns_used 9521
_cell_measurement_temperature 150(2)
_cell_measurement_theta_max 27.51
_cell_measurement_theta_min 3.01
_cell_volume 1592.49(9)
_computing_structure_refinement 'SHELXL-97 (Sheldrick, 1997)'
_computing_structure_solution 'SHELXS-97 (Sheldrick, 1990)'
_diffrn_ambient_temperature 150(2)
_diffrn_measured_fraction_theta_full 0.983
_diffrn_measured_fraction_theta_max 0.983
_diffrn_radiation_monochromator graphite
_diffrn_radiation_source 'fine-focus sealed tube'
_diffrn_radiation_type MoK\a
_diffrn_radiation_wavelength 0.71073
_diffrn_reflns_av_R_equivalents 0.0633
_diffrn_reflns_av_sigmaI/netI 0.0504
_diffrn_reflns_limit_h_max 9
_diffrn_reflns_limit_h_min -9
_diffrn_reflns_limit_k_max 12
_diffrn_reflns_limit_k_min -12
_diffrn_reflns_limit_l_max 28
_diffrn_reflns_limit_l_min -27
_diffrn_reflns_number 9521
_diffrn_reflns_theta_full 27.51
_diffrn_reflns_theta_max 27.51
_diffrn_reflns_theta_min 3.01
_exptl_absorpt_coefficient_mu 1.327
_exptl_absorpt_correction_T_max 0.821
_exptl_absorpt_correction_T_min 0.708
_exptl_absorpt_correction_type multi-scan
_exptl_absorpt_process_details
;
multi-scan from symmetry-related measurements 
 Sortav (Blessing 1995)
;
_exptl_crystal_colour 'dark green'
_exptl_crystal_density_diffrn 1.632
_exptl_crystal_density_method 'not measured'
_exptl_crystal_description needle
_exptl_crystal_F_000 784
_exptl_crystal_size_max 0.32
_exptl_crystal_size_mid 0.28
_exptl_crystal_size_min 0.16
_refine_diff_density_max 1.474
_refine_diff_density_min -1.400
_refine_diff_density_rms 0.134
_refine_ls_extinction_method none
_refine_ls_goodness_of_fit_ref 1.069
_refine_ls_hydrogen_treatment constr
_refine_ls_matrix_type full
_refine_ls_number_parameters 192
_refine_ls_number_reflns 3594
_refine_ls_number_restraints 0
_refine_ls_restrained_S_all 1.069
_refine_ls_R_factor_all 0.0504
_refine_ls_R_factor_gt 0.0411
_refine_ls_shift/su_max 0.001
_refine_ls_shift/su_mean 0.000
_refine_ls_structure_factor_coef Fsqd
_refine_ls_weighting_details 'calc w=1/[\s^2^(Fo^2^)+(0.0585P)^2^+1.6159P] where P=(Fo^2^+2Fc^2^)/3'
_refine_ls_weighting_scheme calc
_refine_ls_wR_factor_gt 0.1021
_refine_ls_wR_factor_ref 0.1099
_reflns_number_gt 3067
_reflns_number_total 3594
_reflns_threshold_expression >2sigma(I)
_cod_data_source_file om701147k-file002.cif
_cod_data_source_block Complex1
_cod_depositor_comments
;
The following automatic conversions were performed:

'_symmetry_cell_setting' value 'Monoclinic' changed to 'monoclinic'
according to /home/saulius/struct/CIF-dictionaries/cif_core.dic
dictionary named 'cif_core.dic' version 2.4.1 from 2010-06-29.

Automatic conversion script
Id: cif_fix_values 1715 2011-07-08 13:25:40Z adriana 
;
_cod_original_sg_symbol_H-M 'P 21/n'
_cod_database_code 4070950

loop_
_symmetry_equiv_pos_as_xyz
'x, y, z'
'-x+1/2, y+1/2, -z+1/2'
'-x, -y, -z'
'x-1/2, -y-1/2, z-1/2'

loop_
_atom_site_label
_atom_site_type_symbol
_atom_site_fract_x
_atom_site_fract_y
_atom_site_fract_z
_atom_site_U_iso_or_equiv
_atom_site_adp_type
_atom_site_occupancy
_atom_site_symmetry_multiplicity
_atom_site_calc_flag
_atom_site_refinement_flags
Pd1 Pd 0.81615(3) 0.89213(2) 0.010913(11) 0.02033(11) Uani 1 1 d .
Cl1 Cl 0.98260(11) 1.07073(10) 0.06186(4) 0.0278(2) Uani 1 1 d .
N1 N 0.6571(4) 0.8737(3) 0.07812(14) 0.0242(6) Uani 1 1 d .
N2 N 0.6786(4) 0.7491(3) -0.04009(13) 0.0238(6) Uani 1 1 d .
C1 C 0.3731(5) 0.8339(4) 0.12120(17) 0.0342(8) Uani 1 1 d .
H1A H 0.4453 0.8250 0.1609 0.051 Uiso 1 1 calc R
H1B H 0.2844 0.7634 0.1165 0.051 Uiso 1 1 calc R
H1C H 0.3141 0.9201 0.1188 0.051 Uiso 1 1 calc R
C2 C 0.4917(4) 0.8229(4) 0.06976(16) 0.0270(7) Uani 1 1 d .
C3 C 0.4208(4) 0.7548(4) 0.01598(17) 0.0288(8) Uani 1 1 d .
H3A H 0.2982 0.7365 0.0119 0.035 Uiso 1 1 calc R
C4 C 0.5121(4) 0.7108(4) -0.03261(15) 0.0247(7) Uani 1 1 d .
C5 C 0.4147(5) 0.6109(4) -0.07848(18) 0.0325(8) Uani 1 1 d .
H5A H 0.4476 0.6271 -0.1193 0.049 Uiso 1 1 calc R
H5B H 0.2872 0.6220 -0.0794 0.049 Uiso 1 1 calc R
H5C H 0.4479 0.5205 -0.0657 0.049 Uiso 1 1 calc R
C6 C 0.7268(5) 0.9336(4) 0.13615(15) 0.0241(7) Uani 1 1 d .
C7 C 0.6673(5) 1.0595(4) 0.15273(18) 0.0330(8) Uani 1 1 d .
H7A H 0.5769 1.1032 0.1268 0.040 Uiso 1 1 calc R
C8 C 0.7408(7) 1.1203(4) 0.2072(2) 0.0473(12) Uani 1 1 d .
H8A H 0.6998 1.2045 0.2182 0.057 Uiso 1 1 calc R
C9 C 0.8750(7) 1.0562(5) 0.2456(2) 0.0530(13) Uani 1 1 d .
H9A H 0.9233 1.0968 0.2827 0.064 Uiso 1 1 calc R
C10 C 0.9380(6) 0.9325(5) 0.2292(2) 0.0469(11) Uani 1 1 d .
H10A H 1.0311 0.8908 0.2547 0.056 Uiso 1 1 calc R
C11 C 0.8621(5) 0.8699(4) 0.17450(18) 0.0329(8) Uani 1 1 d .
H11A H 0.9026 0.7853 0.1638 0.039 Uiso 1 1 calc R
C12 C 0.7719(4) 0.6748(4) -0.08324(16) 0.0264(7) Uani 1 1 d .
C13 C 0.8489(5) 0.5517(4) -0.0645(2) 0.0372(9) Uani 1 1 d .
H13A H 0.8383 0.5190 -0.0248 0.045 Uiso 1 1 calc R
C14 C 0.9418(5) 0.4770(5) -0.1045(2) 0.0465(11) Uani 1 1 d .
H14A H 0.9935 0.3946 -0.0917 0.056 Uiso 1 1 calc R
C15 C 0.9567(6) 0.5262(5) -0.1636(2) 0.0504(12) Uani 1 1 d .
H15A H 1.0176 0.4762 -0.1907 0.061 Uiso 1 1 calc R
C16 C 0.8821(6) 0.6486(5) -0.1823(2) 0.0474(12) Uani 1 1 d .
H16A H 0.8945 0.6814 -0.2218 0.057 Uiso 1 1 calc R
C17 C 0.7878(5) 0.7244(5) -0.14252(17) 0.0355(9) Uani 1 1 d .
H17A H 0.7364 0.8068 -0.1555 0.043 Uiso 1 1 calc R

loop_
_atom_site_aniso_label
_atom_site_aniso_U_11
_atom_site_aniso_U_22
_atom_site_aniso_U_33
_atom_site_aniso_U_23
_atom_site_aniso_U_13
_atom_site_aniso_U_12
Pd1 0.01715(16) 0.02464(18) 0.01999(16) -0.00155(9) 0.00545(10) -0.00287(9)
Cl1 0.0246(4) 0.0360(5) 0.0249(4) -0.0075(4) 0.0108(3) -0.0100(4)
N1 0.0235(14) 0.0278(15) 0.0224(14) 0.0000(11) 0.0078(12) -0.0038(12)
N2 0.0187(13) 0.0284(16) 0.0248(14) -0.0021(12) 0.0047(11) -0.0049(11)
C1 0.0281(18) 0.043(2) 0.0345(19) -0.0012(17) 0.0145(15) -0.0050(17)
C2 0.0233(16) 0.0284(19) 0.0311(18) 0.0066(15) 0.0109(14) -0.0026(14)
C3 0.0179(15) 0.034(2) 0.0348(18) 0.0043(15) 0.0044(14) -0.0036(14)
C4 0.0225(16) 0.0277(18) 0.0233(16) 0.0024(14) 0.0005(13) -0.0041(14)
C5 0.0267(19) 0.038(2) 0.0322(19) -0.0001(15) 0.0006(15) -0.0098(15)
C6 0.0276(17) 0.0274(17) 0.0190(15) 0.0029(13) 0.0090(13) -0.0044(14)
C7 0.040(2) 0.0293(19) 0.0322(19) 0.0003(16) 0.0157(16) 0.0039(17)
C8 0.073(3) 0.037(2) 0.037(2) -0.0087(18) 0.026(2) -0.009(2)
C9 0.076(3) 0.059(3) 0.026(2) -0.006(2) 0.012(2) -0.035(3)
C10 0.046(2) 0.063(3) 0.030(2) 0.012(2) -0.0040(18) -0.013(2)
C11 0.033(2) 0.035(2) 0.0305(19) 0.0052(16) 0.0053(16) -0.0010(16)
C12 0.0212(15) 0.0305(19) 0.0287(17) -0.0084(15) 0.0075(13) -0.0088(14)
C13 0.0315(19) 0.033(2) 0.048(2) -0.0090(18) 0.0092(17) -0.0047(17)
C14 0.033(2) 0.038(2) 0.071(3) -0.019(2) 0.014(2) -0.0026(18)
C15 0.038(2) 0.055(3) 0.061(3) -0.032(2) 0.020(2) -0.011(2)
C16 0.044(2) 0.071(3) 0.030(2) -0.016(2) 0.0151(18) -0.027(2)
C17 0.0332(19) 0.046(2) 0.0279(18) -0.0096(17) 0.0057(15) -0.0117(17)

loop_
_atom_type_symbol
_atom_type_description
_atom_type_scat_dispersion_real
_atom_type_scat_dispersion_imag
_atom_type_scat_source
C C 0.0033 0.0016 'International Tables Vol C Tables 4.2.6.8 and 6.1.1.4'
H H 0.0000 0.0000 'International Tables Vol C Tables 4.2.6.8 and 6.1.1.4'
N N 0.0061 0.0033 'International Tables Vol C Tables 4.2.6.8 and 6.1.1.4'
Cl Cl 0.1484 0.1585 'International Tables Vol C Tables 4.2.6.8 and 6.1.1.4'
Pd Pd -0.9988 1.0072 'International Tables Vol C Tables 4.2.6.8 and 6.1.1.4'

loop_
_geom_angle_atom_site_label_1
_geom_angle_atom_site_label_2
_geom_angle_atom_site_label_3
_geom_angle
_geom_angle_site_symmetry_1
_geom_angle_site_symmetry_3
N2 Pd1 N1 91.29(11) . .
N2 Pd1 Cl1 94.13(8) . 3_775
N1 Pd1 Cl1 174.58(9) . 3_775
N2 Pd1 Cl1 174.46(8) . .
N1 Pd1 Cl1 93.33(9) . .
Cl1 Pd1 Cl1 81.26(3) 3_775 .
Pd1 Cl1 Pd1 98.74(3) 3_775 .
C2 N1 C6 120.6(3) . .
C2 N1 Pd1 124.5(2) . .
C6 N1 Pd1 114.5(2) . .
C4 N2 C12 118.2(3) . .
C4 N2 Pd1 124.1(2) . .
C12 N2 Pd1 117.5(2) . .
N1 C2 C3 123.3(3) . .
N1 C2 C1 119.9(3) . .
C3 C2 C1 116.8(3) . .
C2 C3 C4 127.6(3) . .
N2 C4 C3 123.9(3) . .
N2 C4 C5 119.1(3) . .
C3 C4 C5 117.0(3) . .
C11 C6 C7 119.5(3) . .
C11 C6 N1 119.9(3) . .
C7 C6 N1 120.5(3) . .
C8 C7 C6 120.5(4) . .
C9 C8 C7 119.9(4) . .
C8 C9 C10 120.3(4) . .
C9 C10 C11 119.9(4) . .
C6 C11 C10 119.8(4) . .
C13 C12 C17 120.0(3) . .
C13 C12 N2 118.6(3) . .
C17 C12 N2 121.4(3) . .
C12 C13 C14 120.5(4) . .
C15 C14 C13 119.5(4) . .
C16 C15 C14 120.3(4) . .
C15 C16 C17 120.7(4) . .
C12 C17 C16 119.0(4) . .

loop_
_geom_bond_atom_site_label_1
_geom_bond_atom_site_label_2
_geom_bond_distance
_geom_bond_site_symmetry_2
Pd1 N2 2.000(3) .
Pd1 N1 2.001(3) .
Pd1 Cl1 2.3421(10) 3_775
Pd1 Cl1 2.3566(10) .
Cl1 Pd1 2.3421(10) 3_775
N1 C2 1.329(4) .
N1 C6 1.426(4) .
N2 C4 1.333(4) .
N2 C12 1.438(4) .
C1 C2 1.513(5) .
C2 C3 1.391(5) .
C3 C4 1.394(5) .
C4 C5 1.521(5) .
C6 C11 1.379(5) .
C6 C7 1.386(5) .
C7 C8 1.375(6) .
C8 C9 1.375(8) .
C9 C10 1.375(7) .
C10 C11 1.392(6) .
C12 C13 1.387(6) .
C12 C17 1.392(5) .
C13 C14 1.391(6) .
C14 C15 1.384(7) .
C15 C16 1.374(7) .
C16 C17 1.399(6) .
